data_2227513
loop_
_publ_author_name
'Asad, Mohammad'
'Oo, Chuan-Wei'
'Osman, Hasnah'
'Quah, Ching Kheng'
'Fun, Hoong-Kun'

_publ_section_title
;
 4-[(<i>E</i>)-(4-Hydroxy-2-oxo-2<i>H</i>-chromen-3-yl)methylideneamino]-1,5-dimethyl-2-phenyl-1<i>H</i>-pyrazol-3(2<i>H</i>)-one
 monohydrate
;
_journal_coeditor_code HB5618
_journal_issue 10
_journal_name_full 'Acta Crystallographica Section E'
_journal_page_first o2491
_journal_page_last o2492
_journal_paper_doi 10.1107/S160053681003480X
_journal_volume 66
_journal_year 2010
_chemical_formula_iupac 'C21 H17 N3 O4, H2 O'
_chemical_formula_moiety 'C21 H17 N3 O4, H2 O'
_chemical_formula_sum 'C21 H19 N3 O5'
_chemical_formula_weight 393.39
_chemical_name_systematic
;
4-{[(<i>E</i>)-(4-Hydroxy-2-oxo-2<i>H</i>-chromen-3-yl)methylidene]amino}-1,5-
dimethyl-2-phenyl-1<i>H</i>-pyrazol-3(2<i>H</i>)-one monohydrate
;
_space_group_IT_number 15
_symmetry_cell_setting monoclinic
_symmetry_space_group_name_Hall '-C 2yc'
_symmetry_space_group_name_H-M 'C 1 2/c 1'
_atom_sites_solution_hydrogens geom
_atom_sites_solution_primary direct
_atom_sites_solution_secondary difmap
_audit_creation_method SHELXL-97
_cell_angle_alpha 90.00
_cell_angle_beta 108.008(3)
_cell_angle_gamma 90.00
_cell_formula_units_Z 8
_cell_length_a 35.225(4)
_cell_length_b 6.4269(7)
_cell_length_c 17.6163(18)
_cell_measurement_reflns_used 6036
_cell_measurement_temperature 100.00(10)
_cell_measurement_theta_max 29.92
_cell_measurement_theta_min 2.43
_cell_volume 3792.7(7)
_computing_cell_refinement 'SAINT (Bruker, 2009)'
_computing_data_collection 'APEX2 (Bruker, 2009)'
_computing_data_reduction 'SAINT (Bruker, 2009)'
_computing_molecular_graphics 'SHELXTL (Sheldrick, 2008)'
_computing_publication_material
;
SHELXTL (Sheldrick, 2008) and PLATON (Spek, 2009)
;
_computing_structure_refinement 'SHELXTL (Sheldrick, 2008)'
_computing_structure_solution 'SHELXTL (Sheldrick, 2008)'
_diffrn_ambient_temperature 100
_diffrn_measured_fraction_theta_full 1.000
_diffrn_measured_fraction_theta_max 1.000
_diffrn_measurement_device_type
;
Bruker SMART APEXII CCD area-detector diffractometer
;
_diffrn_measurement_method '\f and \w scans'
_diffrn_radiation_monochromator graphite
_diffrn_radiation_source 'fine-focus sealed tube'
_diffrn_radiation_type MoK\a
_diffrn_radiation_wavelength 0.71073
_diffrn_reflns_av_R_equivalents 0.0520
_diffrn_reflns_av_sigmaI/netI 0.0332
_diffrn_reflns_limit_h_max 48
_diffrn_reflns_limit_h_min -47
_diffrn_reflns_limit_k_max 8
_diffrn_reflns_limit_k_min -8
_diffrn_reflns_limit_l_max 24
_diffrn_reflns_limit_l_min -23
_diffrn_reflns_number 35398
_diffrn_reflns_theta_full 29.00
_diffrn_reflns_theta_max 29.00
_diffrn_reflns_theta_min 2.36
_diffrn_standards_number 0
_exptl_absorpt_coefficient_mu 0.100
_exptl_absorpt_correction_T_max 0.9886
_exptl_absorpt_correction_T_min 0.9808
_exptl_absorpt_correction_type multi-scan
_exptl_absorpt_process_details '(<i>SADABS</i>; Bruker, 2009)'
_exptl_crystal_colour yellow
_exptl_crystal_density_diffrn 1.378
_exptl_crystal_density_method 'not measured'
_exptl_crystal_description block
_exptl_crystal_F_000 1648
_exptl_crystal_size_max 0.194
_exptl_crystal_size_mid 0.131
_exptl_crystal_size_min 0.115
_refine_diff_density_max 0.404
_refine_diff_density_min -0.660
_refine_ls_extinction_method none
_refine_ls_goodness_of_fit_ref 1.032
_refine_ls_hydrogen_treatment mixed
_refine_ls_matrix_type full
_refine_ls_number_parameters 268
_refine_ls_number_reflns 5044
_refine_ls_number_restraints 0
_refine_ls_restrained_S_all 1.032
_refine_ls_R_factor_all 0.0777
_refine_ls_R_factor_gt 0.0511
_refine_ls_shift/su_max_lt 0.001
_refine_ls_shift/su_mean 0.000
_refine_ls_structure_factor_coef Fsqd
_refine_ls_weighting_details 'calc w=1/[\s^2^(Fo^2^)+(0.0911P)^2^+2.8654P] where P=(Fo^2^+2Fc^2^)/3'
_refine_ls_weighting_scheme calc
_refine_ls_wR_factor_gt 0.1470
_refine_ls_wR_factor_ref 0.1720
_reflns_number_gt 3412
_reflns_number_total 5044
_reflns_threshold_expression I>2\s(I)
_cod_data_source_file hb5618.cif
_cod_data_source_block I
_cod_original_sg_symbol_H-M 'C 2/c'
_cod_database_code 2227513
_cod_database_fobs_code 2227513

loop_
_symmetry_equiv_pos_as_xyz
'x, y, z'
'-x, y, -z+1/2'
'x+1/2, y+1/2, z'
'-x+1/2, y+1/2, -z+1/2'
'-x, -y, -z'
'x, -y, z-1/2'
'-x+1/2, -y+1/2, -z'
'x+1/2, -y+1/2, z-1/2'

loop_
_atom_site_type_symbol
_atom_site_label
_atom_site_fract_x
_atom_site_fract_y
_atom_site_fract_z
_atom_site_U_iso_or_equiv
_atom_site_adp_type
_atom_site_calc_flag
_atom_site_refinement_flags
_atom_site_occupancy
_atom_site_disorder_assembly
_atom_site_disorder_group
O O1 0.00970(3) 0.25568(17) 0.35782(6) 0.0201(3) Uani d . 1 . .
O O2 0.07480(4) 0.2578(2) 0.41212(7) 0.0269(3) Uani d . 1 . .
O O3 -0.00816(3) 0.24563(17) 0.57775(6) 0.0212(3) Uani d . 1 . .
O O4 0.15875(3) 0.2277(2) 0.65776(7) 0.0275(3) Uani d . 1 . .
N N1 0.06937(4) 0.24627(19) 0.64206(7) 0.0160(3) Uani d . 1 . .
N N2 0.13874(4) 0.2275(2) 0.83849(8) 0.0246(3) Uani d . 1 . .
N N3 0.16474(4) 0.2441(2) 0.79281(8) 0.0258(3) Uani d . 1 . .
C C1 0.04266(5) 0.2552(2) 0.42474(9) 0.0183(3) Uani d . 1 . .
C C2 -0.02838(5) 0.2533(2) 0.36347(9) 0.0173(3) Uani d . 1 . .
C C3 -0.05929(5) 0.2540(2) 0.29108(9) 0.0210(3) Uani d . 1 . .
H H3A -0.0537 0.2560 0.2428 0.025 Uiso calc R 1 . .
C C4 -0.09821(5) 0.2515(2) 0.29271(10) 0.0239(3) Uani d . 1 . .
H H4A -0.1191 0.2517 0.2450 0.029 Uiso calc R 1 . .
C C5 -0.10675(5) 0.2486(3) 0.36506(10) 0.0245(3) Uani d . 1 . .
H H5A -0.1331 0.2471 0.3654 0.029 Uiso calc R 1 . .
C C6 -0.07578(5) 0.2482(2) 0.43627(10) 0.0207(3) Uani d . 1 . .
H H6A -0.0815 0.2462 0.4844 0.025 Uiso calc R 1 . .
C C7 -0.03600(4) 0.2507(2) 0.43656(9) 0.0170(3) Uani d . 1 . .
C C8 -0.00234(5) 0.2493(2) 0.51080(9) 0.0160(3) Uani d . 1 . .
C C9 0.03653(4) 0.2519(2) 0.50194(8) 0.0155(3) Uani d . 1 . .
C C10 0.07103(5) 0.2515(2) 0.56840(9) 0.0170(3) Uani d . 1 . .
H H10A 0.0959 0.2551 0.5602 0.020 Uiso calc R 1 . .
C C11 0.10243(4) 0.2456(2) 0.71053(8) 0.0169(3) Uani d . 1 . .
C C12 0.10082(5) 0.2418(2) 0.78734(9) 0.0188(3) Uani d . 1 . .
C C13 0.14344(5) 0.2403(3) 0.71201(9) 0.0202(3) Uani d . 1 . .
C C14 0.20606(5) 0.1917(3) 0.82639(10) 0.0273(4) Uani d . 1 . .
C C15 0.21734(6) 0.0144(4) 0.87239(12) 0.0404(5) Uani d . 1 . .
H H15A 0.1982 -0.0713 0.8826 0.048 Uiso calc R 1 . .
C C16 0.25772(6) -0.0340(4) 0.90322(13) 0.0462(5) Uani d . 1 . .
H H16A 0.2657 -0.1526 0.9343 0.055 Uiso calc R 1 . .
C C17 0.28592(5) 0.0944(4) 0.88758(11) 0.0376(5) Uani d . 1 . .
H H17A 0.3129 0.0606 0.9074 0.045 Uiso calc R 1 . .
C C18 0.27429(6) 0.2720(4) 0.84276(12) 0.0389(5) Uani d . 1 . .
H H18A 0.2935 0.3589 0.8334 0.047 Uiso calc R 1 . .
C C19 0.23402(5) 0.3225(3) 0.81140(11) 0.0348(4) Uani d . 1 . .
H H19A 0.2261 0.4422 0.7809 0.042 Uiso calc R 1 . .
C C20 0.06538(5) 0.2483(3) 0.81601(10) 0.0260(4) Uani d . 1 . .
H H20A 0.0660 0.1315 0.8504 0.039 Uiso calc R 1 . .
H H20B 0.0415 0.2427 0.7712 0.039 Uiso calc R 1 . .
H H20C 0.0657 0.3751 0.8450 0.039 Uiso calc R 1 . .
C C21 0.15162(6) 0.3240(4) 0.91767(10) 0.0374(5) Uani d . 1 . .
H H21A 0.1323 0.2962 0.9446 0.056 Uiso calc R 1 . .
H H21B 0.1541 0.4716 0.9122 0.056 Uiso calc R 1 . .
H H21C 0.1770 0.2674 0.9482 0.056 Uiso calc R 1 . .
O O1W 0.15736(5) 0.1509(3) 0.49339(10) 0.0663(6) Uani d . 1 . .
H H1OW 0.1580 0.1624 0.5429 0.099 Uiso d R 1 . .
H H2OW 0.1317 0.1766 0.4741 0.099 Uiso d R 1 . .
H H1N1 0.0428(7) 0.242(3) 0.6406(15) 0.042(7) Uiso d . 1 . .

loop_
_atom_site_aniso_label
_atom_site_aniso_U_11
_atom_site_aniso_U_22
_atom_site_aniso_U_33
_atom_site_aniso_U_12
_atom_site_aniso_U_13
_atom_site_aniso_U_23
O1 0.0195(5) 0.0275(6) 0.0130(5) -0.0004(4) 0.0046(4) 0.0006(4)
O2 0.0213(6) 0.0427(8) 0.0191(5) -0.0003(5) 0.0096(4) 0.0011(5)
O3 0.0200(5) 0.0289(6) 0.0164(5) 0.0001(5) 0.0080(4) -0.0006(4)
O4 0.0190(6) 0.0454(8) 0.0194(5) -0.0011(5) 0.0078(4) 0.0002(5)
N1 0.0158(6) 0.0177(6) 0.0136(6) -0.0001(5) 0.0033(5) 0.0000(4)
N2 0.0210(7) 0.0384(9) 0.0141(6) 0.0003(6) 0.0051(5) -0.0001(5)
N3 0.0172(6) 0.0425(9) 0.0164(6) 0.0005(6) 0.0033(5) 0.0015(6)
C1 0.0197(7) 0.0196(7) 0.0153(6) -0.0004(6) 0.0049(5) -0.0002(5)
C2 0.0186(7) 0.0155(7) 0.0171(7) 0.0002(6) 0.0043(5) 0.0008(5)
C3 0.0241(8) 0.0187(7) 0.0170(7) -0.0006(6) 0.0018(6) 0.0003(6)
C4 0.0227(8) 0.0184(7) 0.0239(8) 0.0011(6) -0.0023(6) 0.0000(6)
C5 0.0173(7) 0.0221(8) 0.0308(8) -0.0003(6) 0.0025(6) -0.0011(6)
C6 0.0197(7) 0.0200(8) 0.0224(7) 0.0002(6) 0.0065(6) -0.0007(6)
C7 0.0188(7) 0.0150(7) 0.0163(6) 0.0005(6) 0.0039(5) 0.0000(5)
C8 0.0188(7) 0.0147(7) 0.0154(6) -0.0001(5) 0.0065(5) -0.0003(5)
C9 0.0170(7) 0.0163(7) 0.0133(6) -0.0004(5) 0.0048(5) -0.0002(5)
C10 0.0180(7) 0.0166(7) 0.0166(6) -0.0007(6) 0.0056(5) 0.0005(5)
C11 0.0167(7) 0.0183(7) 0.0145(6) -0.0005(6) 0.0030(5) -0.0001(5)
C12 0.0190(7) 0.0210(7) 0.0158(6) 0.0002(6) 0.0046(5) 0.0002(5)
C13 0.0178(7) 0.0259(8) 0.0158(7) -0.0009(6) 0.0037(5) 0.0009(6)
C14 0.0185(8) 0.0411(10) 0.0191(7) -0.0001(7) 0.0010(6) -0.0022(7)
C15 0.0260(9) 0.0465(12) 0.0448(11) -0.0014(8) 0.0052(8) 0.0132(9)
C16 0.0326(11) 0.0538(14) 0.0462(12) 0.0088(10) 0.0034(9) 0.0155(10)
C17 0.0217(8) 0.0586(13) 0.0287(9) 0.0060(9) 0.0022(7) -0.0027(9)
C18 0.0220(9) 0.0563(14) 0.0369(10) -0.0061(8) 0.0071(8) -0.0008(9)
C19 0.0251(9) 0.0437(11) 0.0333(9) -0.0014(8) 0.0056(7) 0.0051(8)
C20 0.0256(8) 0.0354(9) 0.0197(7) 0.0016(7) 0.0112(6) -0.0004(7)
C21 0.0329(10) 0.0572(13) 0.0189(8) -0.0017(9) 0.0032(7) -0.0078(8)
O1W 0.0463(10) 0.1070(17) 0.0457(9) 0.0156(10) 0.0145(8) -0.0139(10)

loop_
_atom_type_symbol
_atom_type_description
_atom_type_scat_dispersion_real
_atom_type_scat_dispersion_imag
_atom_type_scat_source
C C 0.0033 0.0016 'International Tables Vol C Tables 4.2.6.8 and 6.1.1.4'
H H 0.0000 0.0000 'International Tables Vol C Tables 4.2.6.8 and 6.1.1.4'
N N 0.0061 0.0033 'International Tables Vol C Tables 4.2.6.8 and 6.1.1.4'
O O 0.0106 0.0060 'International Tables Vol C Tables 4.2.6.8 and 6.1.1.4'

loop_
_geom_angle_atom_site_label_1
_geom_angle_atom_site_label_2
_geom_angle_atom_site_label_3
_geom_angle_site_symmetry_1
_geom_angle_site_symmetry_3
_geom_angle
_geom_angle_publ_flag
C1 O1 C2 . . 121.45(12) ?
C10 N1 C11 . . 124.94(14) ?
C10 N1 H1N1 . . 109.0(16) ?
C11 N1 H1N1 . . 126.1(16) ?
C12 N2 N3 . . 107.25(12) ?
C12 N2 C21 . . 123.53(15) ?
N3 N2 C21 . . 116.80(14) ?
C13 N3 N2 . . 110.25(13) ?
C13 N3 C14 . . 125.28(14) ?
N2 N3 C14 . . 120.50(13) ?
O2 C1 O1 . . 115.41(13) ?
O2 C1 C9 . . 126.19(14) ?
O1 C1 C9 . . 118.40(13) ?
O1 C2 C7 . . 122.50(13) ?
O1 C2 C3 . . 115.85(14) ?
C7 C2 C3 . . 121.64(15) ?
C4 C3 C2 . . 118.66(15) ?
C4 C3 H3A . . 120.7 ?
C2 C3 H3A . . 120.7 ?
C3 C4 C5 . . 120.96(14) ?
C3 C4 H4A . . 119.5 ?
C5 C4 H4A . . 119.5 ?
C6 C5 C4 . . 119.67(15) ?
C6 C5 H5A . . 120.2 ?
C4 C5 H5A . . 120.2 ?
C5 C6 C7 . . 120.71(15) ?
C5 C6 H6A . . 119.6 ?
C7 C6 H6A . . 119.6 ?
C2 C7 C6 . . 118.36(14) ?
C2 C7 C8 . . 119.30(14) ?
C6 C7 C8 . . 122.34(14) ?
O3 C8 C9 . . 122.90(14) ?
O3 C8 C7 . . 120.93(14) ?
C9 C8 C7 . . 116.16(13) ?
C10 C9 C8 . . 121.49(13) ?
C10 C9 C1 . . 116.33(13) ?
C8 C9 C1 . . 122.18(13) ?
N1 C10 C9 . . 122.09(14) ?
N1 C10 H10A . . 119.0 ?
C9 C10 H10A . . 119.0 ?
C12 C11 N1 . . 125.13(14) ?
C12 C11 C13 . . 109.24(13) ?
N1 C11 C13 . . 125.59(13) ?
N2 C12 C11 . . 108.80(14) ?
N2 C12 C20 . . 122.12(14) ?
C11 C12 C20 . . 129.07(14) ?
O4 C13 N3 . . 124.51(15) ?
O4 C13 C11 . . 131.58(14) ?
N3 C13 C11 . . 103.87(13) ?
C19 C14 C15 . . 121.39(17) ?
C19 C14 N3 . . 118.14(17) ?
C15 C14 N3 . . 120.47(17) ?
C14 C15 C16 . . 119.12(19) ?
C14 C15 H15A . . 120.4 ?
C16 C15 H15A . . 120.4 ?
C17 C16 C15 . . 119.9(2) ?
C17 C16 H16A . . 120.0 ?
C15 C16 H16A . . 120.0 ?
C18 C17 C16 . . 120.30(18) ?
C18 C17 H17A . . 119.9 ?
C16 C17 H17A . . 119.9 ?
C17 C18 C19 . . 120.48(19) ?
C17 C18 H18A . . 119.8 ?
C19 C18 H18A . . 119.8 ?
C14 C19 C18 . . 118.77(19) ?
C14 C19 H19A . . 120.6 ?
C18 C19 H19A . . 120.6 ?
C12 C20 H20A . . 109.5 ?
C12 C20 H20B . . 109.5 ?
H20A C20 H20B . . 109.5 ?
C12 C20 H20C . . 109.5 ?
H20A C20 H20C . . 109.5 ?
H20B C20 H20C . . 109.5 ?
N2 C21 H21A . . 109.5 ?
N2 C21 H21B . . 109.5 ?
H21A C21 H21B . . 109.5 ?
N2 C21 H21C . . 109.5 ?
H21A C21 H21C . . 109.5 ?
H21B C21 H21C . . 109.5 ?
H1OW O1W H2OW . . 94.6 ?

loop_
_geom_bond_atom_site_label_1
_geom_bond_atom_site_label_2
_geom_bond_site_symmetry_2
_geom_bond_distance
_geom_bond_publ_flag
O1 C1 . 1.3753(18) ?
O1 C2 . 1.3755(19) ?
O2 C1 . 1.219(2) ?
O3 C8 . 1.2583(17) ?
O4 C13 . 1.2367(19) ?
N1 C10 . 1.3175(19) ?
N1 C11 . 1.3937(18) ?
N1 H1N1 . 0.93(2) ?
N2 C12 . 1.364(2) ?
N2 N3 . 1.3977(19) ?
N2 C21 . 1.465(2) ?
N3 C13 . 1.3890(19) ?
N3 C14 . 1.432(2) ?
C1 C9 . 1.4416(19) ?
C2 C7 . 1.394(2) ?
C2 C3 . 1.398(2) ?
C3 C4 . 1.380(2) ?
C3 H3A . 0.9300 ?
C4 C5 . 1.397(2) ?
C4 H4A . 0.9300 ?
C5 C6 . 1.385(2) ?
C5 H5A . 0.9300 ?
C6 C7 . 1.400(2) ?
C6 H6A . 0.9300 ?
C7 C8 . 1.469(2) ?
C8 C9 . 1.425(2) ?
C9 C10 . 1.403(2) ?
C10 H10A . 0.9300 ?
C11 C12 . 1.3718(19) ?
C11 C13 . 1.437(2) ?
C12 C20 . 1.485(2) ?
C14 C19 . 1.381(3) ?
C14 C15 . 1.383(3) ?
C15 C16 . 1.392(3) ?
C15 H15A . 0.9300 ?
C16 C17 . 1.383(3) ?
C16 H16A . 0.9300 ?
C17 C18 . 1.376(3) ?
C17 H17A . 0.9300 ?
C18 C19 . 1.392(3) ?
C18 H18A . 0.9300 ?
C19 H19A . 0.9300 ?
C20 H20A . 0.9600 ?
C20 H20B . 0.9600 ?
C20 H20C . 0.9600 ?
C21 H21A . 0.9600 ?
C21 H21B . 0.9600 ?
C21 H21C . 0.9600 ?
O1W H1OW . 0.8673 ?
O1W H2OW . 0.8763 ?

loop_
_geom_hbond_atom_site_label_D
_geom_hbond_atom_site_label_H
_geom_hbond_atom_site_label_A
_geom_hbond_site_symmetry_A
_geom_hbond_distance_DH
_geom_hbond_distance_HA
_geom_hbond_distance_DA
_geom_hbond_angle_DHA
_geom_hbond_publ_flag
O1W H1OW O4 . 0.87 2.06 2.923(2) 173 yes
O1W H2OW O2 . 0.88 2.03 2.899(2) 170 yes
N1 H1N1 O3 . 0.93(3) 1.79(3) 2.6132(18) 146(2) yes
C3 H3A O2 2_555 0.93 2.60 3.450(2) 153 yes
C10 H10A O4 . 0.93 2.35 3.007(2) 127 yes

loop_
_geom_torsion_atom_site_label_1
_geom_torsion_atom_site_label_2
_geom_torsion_atom_site_label_3
_geom_torsion_atom_site_label_4
_geom_torsion_site_symmetry_1
_geom_torsion_site_symmetry_2
_geom_torsion_site_symmetry_3
_geom_torsion_site_symmetry_4
_geom_torsion
_geom_torsion_publ_flag
C12 N2 N3 C13 . . . . -8.12(18) ?
C21 N2 N3 C13 . . . . -151.71(16) ?
C12 N2 N3 C14 . . . . -166.83(15) ?
C21 N2 N3 C14 . . . . 49.6(2) ?
C2 O1 C1 O2 . . . . -179.86(13) ?
C2 O1 C1 C9 . . . . 0.1(2) ?
C1 O1 C2 C7 . . . . 0.1(2) ?
C1 O1 C2 C3 . . . . -179.95(13) ?
O1 C2 C3 C4 . . . . 179.93(13) ?
C7 C2 C3 C4 . . . . -0.1(2) ?
C2 C3 C4 C5 . . . . 0.1(2) ?
C3 C4 C5 C6 . . . . 0.0(2) ?
C4 C5 C6 C7 . . . . 0.1(2) ?
O1 C2 C7 C6 . . . . -179.92(13) ?
C3 C2 C7 C6 . . . . 0.1(2) ?
O1 C2 C7 C8 . . . . -0.3(2) ?
C3 C2 C7 C8 . . . . 179.73(14) ?
C5 C6 C7 C2 . . . . -0.1(2) ?
C5 C6 C7 C8 . . . . -179.68(15) ?
C2 C7 C8 O3 . . . . -179.56(14) ?
C6 C7 C8 O3 . . . . 0.0(2) ?
C2 C7 C8 C9 . . . . 0.3(2) ?
C6 C7 C8 C9 . . . . 179.91(14) ?
O3 C8 C9 C10 . . . . -0.3(2) ?
C7 C8 C9 C10 . . . . 179.79(13) ?
O3 C8 C9 C1 . . . . 179.74(14) ?
C7 C8 C9 C1 . . . . -0.2(2) ?
O2 C1 C9 C10 . . . . -0.1(2) ?
O1 C1 C9 C10 . . . . 180.00(13) ?
O2 C1 C9 C8 . . . . 179.89(15) ?
O1 C1 C9 C8 . . . . 0.0(2) ?
C11 N1 C10 C9 . . . . 180.00(14) ?
C8 C9 C10 N1 . . . . 0.8(2) ?
C1 C9 C10 N1 . . . . -179.23(14) ?
C10 N1 C11 C12 . . . . 179.45(15) ?
C10 N1 C11 C13 . . . . -3.2(2) ?
N3 N2 C12 C11 . . . . 6.06(18) ?
C21 N2 C12 C11 . . . . 146.60(17) ?
N3 N2 C12 C20 . . . . -174.70(15) ?
C21 N2 C12 C20 . . . . -34.2(3) ?
N1 C11 C12 N2 . . . . 175.77(14) ?
C13 C11 C12 N2 . . . . -1.98(18) ?
N1 C11 C12 C20 . . . . -3.4(3) ?
C13 C11 C12 C20 . . . . 178.85(16) ?
N2 N3 C13 O4 . . . . -171.06(16) ?
C14 N3 C13 O4 . . . . -13.6(3) ?
N2 N3 C13 C11 . . . . 6.66(17) ?
C14 N3 C13 C11 . . . . 164.13(16) ?
C12 C11 C13 O4 . . . . 174.61(18) ?
N1 C11 C13 O4 . . . . -3.1(3) ?
C12 C11 C13 N3 . . . . -2.89(17) ?
N1 C11 C13 N3 . . . . 179.38(14) ?
C13 N3 C14 C19 . . . . 68.3(2) ?
N2 N3 C14 C19 . . . . -136.40(18) ?
C13 N3 C14 C15 . . . . -111.6(2) ?
N2 N3 C14 C15 . . . . 43.7(2) ?
C19 C14 C15 C16 . . . . -0.9(3) ?
N3 C14 C15 C16 . . . . 179.04(19) ?
C14 C15 C16 C17 . . . . -0.1(3) ?
C15 C16 C17 C18 . . . . 1.1(3) ?
C16 C17 C18 C19 . . . . -1.2(3) ?
C15 C14 C19 C18 . . . . 0.8(3) ?
N3 C14 C19 C18 . . . . -179.13(17) ?
C17 C18 C19 C14 . . . . 0.3(3) ?

loop_
_cod_related_entry_id
_cod_related_entry_database
_cod_related_entry_code
1 ChemSpider 30656233
